data_1518241
loop_
_publ_author_name
'Fillman, Kathlyn L.'
'Przyojski, Jacob A.'
'Al-Afyouni, Malik H'
'Tonzetich, Zachary J.'
'Neidig, Michael L.'

_publ_section_title
;
 A combined magnetic circular dichroism and density functional theory
 approach for the elucidation of electronic structure and bonding in
 three- and four-coordinate iron(II)-N-heterocyclic carbene complexes.
;
_journal_issue 2
_journal_name_full 'Chemical science (Royal Society of Chemistry : 2010)'
_journal_page_first 1178
_journal_page_last 1188
_journal_paper_doi 10.1039/c4sc02791d
_journal_volume 6
_journal_year 2015
_chemical_formula_moiety 'C6 H18 Cl2 Fe P2'
_chemical_formula_sum 'C6 H18 Cl2 Fe P2'
_chemical_formula_weight 278.89
_chemical_name_common neikm03
_chemical_name_systematic
; 
 ? 
;
_space_group_crystal_system triclinic
_space_group_IT_number 2
_space_group_name_Hall '-P 1'
_space_group_name_H-M_alt 'P -1'
_symmetry_space_group_name_Hall '-P 1'
_symmetry_space_group_name_H-M 'P -1'
_atom_sites_solution_hydrogens geom
_atom_sites_solution_primary direct
_atom_sites_solution_secondary difmap
_audit_creation_method SHELXL-2014
_cell_angle_alpha 102.743(2)
_cell_angle_beta 95.406(2)
_cell_angle_gamma 101.351(2)
_cell_formula_units_Z 4
_cell_length_a 7.6475(8)
_cell_length_b 12.4439(12)
_cell_length_c 15.3186(15)
_cell_measurement_reflns_used 3704
_cell_measurement_temperature 223(2)
_cell_measurement_theta_max 37.56
_cell_measurement_theta_min 2.74
_cell_volume 1379.6(2)
_computing_cell_refinement 'SAINT (Bruker, 2013)'
_computing_data_collection 'APEX2 (Bruker, 2013)'
_computing_data_reduction 'SAINT (Bruker, 2013)'
_computing_molecular_graphics 'SHELXTL (Sheldrick, 2008)'
_computing_publication_material 'SHELXTL (Sheldrick, 2008)'
_computing_structure_refinement 'SHELXL-2014 (Sheldrick, 2014)'
_computing_structure_solution 'SIR2011 (Burla et al., 2012)'
_diffrn_ambient_temperature 223(2)
_diffrn_measured_fraction_theta_full 0.984
_diffrn_measured_fraction_theta_max 0.944
_diffrn_measurement_device_type 'Bruker SMART APEX II CCD platform'
_diffrn_measurement_method '\w scans'
_diffrn_radiation_type MoK\a
_diffrn_radiation_wavelength 0.71073
_diffrn_reflns_av_R_equivalents 0.0339
_diffrn_reflns_av_unetI/netI 0.0265
_diffrn_reflns_Laue_measured_fraction_full 0.984
_diffrn_reflns_Laue_measured_fraction_max 0.944
_diffrn_reflns_limit_h_max 13
_diffrn_reflns_limit_h_min -13
_diffrn_reflns_limit_k_max 21
_diffrn_reflns_limit_k_min -21
_diffrn_reflns_limit_l_max 26
_diffrn_reflns_limit_l_min 0
_diffrn_reflns_number 84868
_diffrn_reflns_point_group_measured_fraction_full 0.984
_diffrn_reflns_point_group_measured_fraction_max 0.944
_diffrn_reflns_theta_full 37.785
_diffrn_reflns_theta_max 38.737
_diffrn_reflns_theta_min 1.377
_diffrn_source 'fine-focus sealed tube'
_exptl_absorpt_coefficient_mu 1.666
_exptl_absorpt_correction_T_max 0.7476
_exptl_absorpt_correction_T_min 0.5863
_exptl_absorpt_correction_type multi-scan
_exptl_absorpt_process_details 'TWINABS (Sheldrick, 2012)'
_exptl_crystal_colour 'pale green'
_exptl_crystal_density_diffrn 1.343
_exptl_crystal_description block
_exptl_crystal_F_000 576
_exptl_crystal_size_max 0.40
_exptl_crystal_size_mid 0.30
_exptl_crystal_size_min 0.20
_refine_diff_density_max 0.630
_refine_diff_density_min -0.383
_refine_diff_density_rms 0.064
_refine_ls_extinction_method none
_refine_ls_goodness_of_fit_ref 1.020
_refine_ls_hydrogen_treatment constr
_refine_ls_matrix_type full
_refine_ls_number_parameters 212
_refine_ls_number_reflns 14854
_refine_ls_number_restraints 0
_refine_ls_restrained_S_all 1.020
_refine_ls_R_factor_all 0.0563
_refine_ls_R_factor_gt 0.0338
_refine_ls_shift/su_max 0.002
_refine_ls_shift/su_mean 0.000
_refine_ls_structure_factor_coef Fsqd
_refine_ls_weighting_details 'w=1/[\s^2^(Fo^2^)+(0.0323P)^2^+0.2552P] where P=(Fo^2^+2Fc^2^)/3'
_refine_ls_weighting_scheme calc
_refine_ls_wR_factor_gt 0.0767
_refine_ls_wR_factor_ref 0.0870
_reflns_Friedel_coverage 0.000
_reflns_number_gt 10782
_reflns_number_total 14854
_reflns_threshold_expression 'I > 2\s(I)'
_cod_data_source_file c4sc02791d2.cif
_cod_data_source_block neikm03
_cod_depositor_comments 'Adding full bibliography for 1518239--1518241.cif.'
_cod_database_code 1518241
_shelx_space_group_comment
; 
The symmetry employed for this shelxl refinement is uniquely defined 
by the following loop, which should always be used as a source of 
symmetry information in preference to the above space-group names. 
They are only intended as comments. 
;
_shelx_estimated_absorpt_t_min 0.555
_shelx_estimated_absorpt_t_max 0.732
_shelxl_version_number 2014-1

loop_
_space_group_symop_operation_xyz
'x, y, z'
'-x, -y, -z'

loop_
_atom_site_label
_atom_site_type_symbol
_atom_site_fract_x
_atom_site_fract_y
_atom_site_fract_z
_atom_site_U_iso_or_equiv
_atom_site_adp_type
_atom_site_occupancy
_atom_site_site_symmetry_order
_atom_site_calc_flag
_atom_site_refinement_flags_posn
_atom_site_refinement_flags_adp
Fe1 Fe 0.11566(3) 0.74338(2) 0.43305(2) 0.02749(4) Uani 1 1 d . .
Cl1 Cl 0.20800(6) 0.90567(3) 0.39366(3) 0.04362(9) Uani 1 1 d . .
Cl2 Cl 0.20025(6) 0.58414(4) 0.37240(4) 0.04947(10) Uani 1 1 d . .
P1 P 0.19270(6) 0.79596(3) 0.59645(3) 0.03061(7) Uani 1 1 d . .
C1 C 0.4189(2) 0.87899(18) 0.63923(14) 0.0605(5) Uani 1 1 d . .
H1A H 0.4339 0.9012 0.7048 0.091 Uiso 1 1 calc R U
H1B H 0.4388 0.9460 0.6157 0.091 Uiso 1 1 calc R U
H1C H 0.5053 0.8343 0.6201 0.091 Uiso 1 1 calc R U
C2 C 0.1787(3) 0.68029(15) 0.65073(12) 0.0558(5) Uani 1 1 d . .
H2A H 0.2067 0.7100 0.7158 0.084 Uiso 1 1 calc R U
H2B H 0.2642 0.6357 0.6299 0.084 Uiso 1 1 calc R U
H2C H 0.0577 0.6330 0.6357 0.084 Uiso 1 1 calc R U
C3 C 0.0552(3) 0.88333(16) 0.65445(12) 0.0515(4) Uani 1 1 d . .
H3A H 0.1000 0.9062 0.7187 0.077 Uiso 1 1 calc R U
H3B H -0.0686 0.8407 0.6449 0.077 Uiso 1 1 calc R U
H3C H 0.0604 0.9499 0.6308 0.077 Uiso 1 1 calc R U
P2 P -0.21184(5) 0.69769(3) 0.41173(3) 0.02860(7) Uani 1 1 d . .
C4 C -0.3196(2) 0.62865(17) 0.49185(12) 0.0516(4) Uani 1 1 d . .
H4A H -0.4492 0.6092 0.4739 0.077 Uiso 1 1 calc R U
H4B H -0.2903 0.6794 0.5517 0.077 Uiso 1 1 calc R U
H4C H -0.2768 0.5604 0.4926 0.077 Uiso 1 1 calc R U
C5 C -0.3102(2) 0.81904(14) 0.41547(14) 0.0520(4) Uani 1 1 d . .
H5A H -0.4405 0.7948 0.4063 0.078 Uiso 1 1 calc R U
H5B H -0.2726 0.8551 0.3682 0.078 Uiso 1 1 calc R U
H5C H -0.2702 0.8723 0.4739 0.078 Uiso 1 1 calc R U
C6 C -0.3166(2) 0.60363(16) 0.30354(11) 0.0510(4) Uani 1 1 d . .
H6A H -0.4464 0.5867 0.3017 0.077 Uiso 1 1 calc R U
H6B H -0.2742 0.5341 0.2956 0.077 Uiso 1 1 calc R U
H6C H -0.2852 0.6398 0.2554 0.077 Uiso 1 1 calc R U
Fe2 Fe 0.14495(3) 0.75282(2) 0.93651(2) 0.03110(4) Uani 1 1 d . .
Cl3 Cl 0.26415(7) 0.90869(4) 0.89324(3) 0.05167(11) Uani 1 1 d . .
Cl4 Cl 0.22878(6) 0.58901(4) 0.89445(3) 0.05040(11) Uani 1 1 d . .
P3 P 0.18571(6) 0.80440(3) 1.10109(3) 0.03426(8) Uani 1 1 d . .
C7 C 0.4014(3) 0.7970(2) 1.15705(13) 0.0637(5) Uani 1 1 d . .
H7A H 0.4023 0.8160 1.2220 0.096 Uiso 1 1 calc R U
H7B H 0.4970 0.8501 1.1414 0.096 Uiso 1 1 calc R U
H7C H 0.4203 0.7211 1.1377 0.096 Uiso 1 1 calc R U
C8 C 0.0271(3) 0.72134(18) 1.15464(12) 0.0606(5) Uani 1 1 d . .
H8A H 0.0616 0.7449 1.2197 0.091 Uiso 1 1 calc R U
H8B H 0.0275 0.6420 1.1336 0.091 Uiso 1 1 calc R U
H8C H -0.0928 0.7326 1.1392 0.091 Uiso 1 1 calc R U
C9 C 0.1746(3) 0.94894(15) 1.14832(12) 0.0575(5) Uani 1 1 d . .
H9A H 0.1858 0.9631 1.2137 0.086 Uiso 1 1 calc R U
H9B H 0.0600 0.9615 1.1249 0.086 Uiso 1 1 calc R U
H9C H 0.2721 0.9997 1.1317 0.086 Uiso 1 1 calc R U
P4 P -0.18141(6) 0.70330(3) 0.89888(3) 0.03462(8) Uani 1 1 d . .
C10 C -0.2744(3) 0.55931(15) 0.90176(15) 0.0573(5) Uani 1 1 d . .
H10A H -0.4048 0.5439 0.8894 0.086 Uiso 1 1 calc R U
H10B H -0.2383 0.5485 0.9611 0.086 Uiso 1 1 calc R U
H10C H -0.2299 0.5081 0.8563 0.086 Uiso 1 1 calc R U
C11 C -0.3045(2) 0.78726(17) 0.97124(13) 0.0543(4) Uani 1 1 d . .
H11A H -0.4318 0.7647 0.9472 0.081 Uiso 1 1 calc R U
H11B H -0.2605 0.8666 0.9736 0.081 Uiso 1 1 calc R U
H11C H -0.2873 0.7755 1.0317 0.081 Uiso 1 1 calc R U
C12 C -0.2753(3) 0.70670(18) 0.78617(13) 0.0588(5) Uani 1 1 d . .
H12A H -0.4058 0.6854 0.7793 0.088 Uiso 1 1 calc R U
H12B H -0.2319 0.6540 0.7414 0.088 Uiso 1 1 calc R U
H12C H -0.2382 0.7824 0.7777 0.088 Uiso 1 1 calc R U

loop_
_atom_site_aniso_label
_atom_site_aniso_U_11
_atom_site_aniso_U_22
_atom_site_aniso_U_33
_atom_site_aniso_U_23
_atom_site_aniso_U_13
_atom_site_aniso_U_12
Fe1 0.02370(8) 0.03108(9) 0.02727(9) 0.00737(7) 0.00513(6) 0.00421(6)
Cl1 0.0524(2) 0.03531(17) 0.04271(19) 0.01479(14) 0.00901(16) 0.00190(15)
Cl2 0.03914(19) 0.03786(18) 0.0688(3) 0.00305(18) 0.00937(18) 0.01309(15)
P1 0.03194(17) 0.03190(16) 0.02640(15) 0.00844(12) 0.00245(12) 0.00276(13)
C1 0.0412(9) 0.0678(12) 0.0570(11) 0.0056(9) -0.0002(7) -0.0099(8)
C2 0.0801(14) 0.0424(9) 0.0475(9) 0.0202(7) 0.0034(9) 0.0122(9)
C3 0.0601(11) 0.0549(10) 0.0420(8) 0.0070(7) 0.0070(7) 0.0241(8)
P2 0.02273(14) 0.02899(15) 0.03271(16) 0.00602(12) 0.00456(12) 0.00401(11)
C4 0.0379(8) 0.0651(11) 0.0534(9) 0.0288(8) 0.0070(7) -0.0009(7)
C5 0.0435(9) 0.0391(8) 0.0741(12) 0.0109(8) 0.0050(8) 0.0156(7)
C6 0.0425(8) 0.0546(10) 0.0428(8) -0.0064(7) 0.0029(6) 0.0019(7)
Fe2 0.02978(10) 0.03601(9) 0.02509(9) 0.00302(7) 0.00526(6) 0.00613(7)
Cl3 0.0625(3) 0.0463(2) 0.0431(2) 0.01564(17) 0.00525(18) 0.00088(19)
Cl4 0.0444(2) 0.04206(19) 0.0609(3) -0.00112(17) 0.01122(18) 0.01426(16)
P3 0.0415(2) 0.03542(17) 0.02402(15) 0.00491(13) 0.00557(13) 0.00652(15)
C7 0.0554(11) 0.0907(16) 0.0458(9) 0.0125(10) 0.0011(8) 0.0263(11)
C8 0.0672(12) 0.0650(12) 0.0409(9) 0.0176(8) 0.0065(8) -0.0100(9)
C9 0.0886(15) 0.0420(9) 0.0404(8) 0.0043(7) 0.0079(9) 0.0187(9)
P4 0.02841(16) 0.03600(17) 0.03788(19) 0.00597(14) 0.00383(13) 0.00745(13)
C10 0.0447(9) 0.0438(9) 0.0820(14) 0.0192(9) 0.0019(9) 0.0058(7)
C11 0.0417(8) 0.0616(11) 0.0584(10) 0.0029(8) 0.0118(7) 0.0196(8)
C12 0.0595(11) 0.0683(12) 0.0473(9) 0.0151(9) -0.0029(8) 0.0149(9)

loop_
_atom_type_symbol
_atom_type_description
_atom_type_scat_dispersion_real
_atom_type_scat_dispersion_imag
_atom_type_scat_source
C C 0.0033 0.0016 'International Tables Vol C Tables 4.2.6.8 and 6.1.1.4'
H H 0.0000 0.0000 'International Tables Vol C Tables 4.2.6.8 and 6.1.1.4'
P P 0.1023 0.0942 'International Tables Vol C Tables 4.2.6.8 and 6.1.1.4'
Cl Cl 0.1484 0.1585 'International Tables Vol C Tables 4.2.6.8 and 6.1.1.4'
Fe Fe 0.3463 0.8444 'International Tables Vol C Tables 4.2.6.8 and 6.1.1.4'

loop_
_geom_angle_atom_site_label_1
_geom_angle_atom_site_label_2
_geom_angle_atom_site_label_3
_geom_angle
Cl1 Fe1 Cl2 122.879(18)
Cl1 Fe1 P1 103.419(17)
Cl2 Fe1 P1 111.223(19)
Cl1 Fe1 P2 108.195(17)
Cl2 Fe1 P2 106.584(18)
P1 Fe1 P2 102.802(13)
C2 P1 C1 102.84(10)
C2 P1 C3 104.43(9)
C1 P1 C3 102.51(10)
C2 P1 Fe1 115.86(6)
C1 P1 Fe1 115.41(7)
C3 P1 Fe1 114.11(6)
P1 C1 H1A 109.5
P1 C1 H1B 109.5
H1A C1 H1B 109.5
P1 C1 H1C 109.5
H1A C1 H1C 109.5
H1B C1 H1C 109.5
P1 C2 H2A 109.5
P1 C2 H2B 109.5
H2A C2 H2B 109.5
P1 C2 H2C 109.5
H2A C2 H2C 109.5
H2B C2 H2C 109.5
P1 C3 H3A 109.5
P1 C3 H3B 109.5
H3A C3 H3B 109.5
P1 C3 H3C 109.5
H3A C3 H3C 109.5
H3B C3 H3C 109.5
C5 P2 C6 103.08(9)
C5 P2 C4 104.03(9)
C6 P2 C4 102.76(9)
C5 P2 Fe1 113.80(6)
C6 P2 Fe1 114.67(6)
C4 P2 Fe1 116.82(6)
P2 C4 H4A 109.5
P2 C4 H4B 109.5
H4A C4 H4B 109.5
P2 C4 H4C 109.5
H4A C4 H4C 109.5
H4B C4 H4C 109.5
P2 C5 H5A 109.5
P2 C5 H5B 109.5
H5A C5 H5B 109.5
P2 C5 H5C 109.5
H5A C5 H5C 109.5
H5B C5 H5C 109.5
P2 C6 H6A 109.5
P2 C6 H6B 109.5
H6A C6 H6B 109.5
P2 C6 H6C 109.5
H6A C6 H6C 109.5
H6B C6 H6C 109.5
Cl4 Fe2 Cl3 123.30(2)
Cl4 Fe2 P4 104.494(18)
Cl3 Fe2 P4 111.27(2)
Cl4 Fe2 P3 107.076(19)
Cl3 Fe2 P3 106.605(18)
P4 Fe2 P3 102.095(14)
C9 P3 C8 104.55(11)
C9 P3 C7 102.35(11)
C8 P3 C7 102.43(11)
C9 P3 Fe2 113.43(6)
C8 P3 Fe2 116.48(6)
C7 P3 Fe2 115.86(7)
P3 C7 H7A 109.5
P3 C7 H7B 109.5
H7A C7 H7B 109.5
P3 C7 H7C 109.5
H7A C7 H7C 109.5
H7B C7 H7C 109.5
P3 C8 H8A 109.5
P3 C8 H8B 109.5
H8A C8 H8B 109.5
P3 C8 H8C 109.5
H8A C8 H8C 109.5
H8B C8 H8C 109.5
P3 C9 H9A 109.5
P3 C9 H9B 109.5
H9A C9 H9B 109.5
P3 C9 H9C 109.5
H9A C9 H9C 109.5
H9B C9 H9C 109.5
C10 P4 C11 104.77(10)
C10 P4 C12 102.04(10)
C11 P4 C12 102.78(10)
C10 P4 Fe2 111.90(6)
C11 P4 Fe2 116.43(6)
C12 P4 Fe2 117.19(7)
P4 C10 H10A 109.5
P4 C10 H10B 109.5
H10A C10 H10B 109.5
P4 C10 H10C 109.5
H10A C10 H10C 109.5
H10B C10 H10C 109.5
P4 C11 H11A 109.5
P4 C11 H11B 109.5
H11A C11 H11B 109.5
P4 C11 H11C 109.5
H11A C11 H11C 109.5
H11B C11 H11C 109.5
P4 C12 H12A 109.5
P4 C12 H12B 109.5
H12A C12 H12B 109.5
P4 C12 H12C 109.5
H12A C12 H12C 109.5
H12B C12 H12C 109.5

loop_
_geom_bond_atom_site_label_1
_geom_bond_atom_site_label_2
_geom_bond_distance
Fe1 Cl1 2.2355(5)
Fe1 Cl2 2.2392(5)
Fe1 P1 2.4267(5)
Fe1 P2 2.4302(5)
P1 C2 1.8051(17)
P1 C1 1.8093(18)
P1 C3 1.8106(17)
C1 H1A 0.9700
C1 H1B 0.9700
C1 H1C 0.9700
C2 H2A 0.9700
C2 H2B 0.9700
C2 H2C 0.9700
C3 H3A 0.9700
C3 H3B 0.9700
C3 H3C 0.9700
P2 C5 1.8073(16)
P2 C6 1.8120(16)
P2 C4 1.8167(16)
C4 H4A 0.9700
C4 H4B 0.9700
C4 H4C 0.9700
C5 H5A 0.9700
C5 H5B 0.9700
C5 H5C 0.9700
C6 H6A 0.9700
C6 H6B 0.9700
C6 H6C 0.9700
Fe2 Cl4 2.2348(5)
Fe2 Cl3 2.2399(5)
Fe2 P4 2.4306(5)
Fe2 P3 2.4341(5)
P3 C9 1.8063(18)
P3 C8 1.8113(19)
P3 C7 1.815(2)
C7 H7A 0.9700
C7 H7B 0.9700
C7 H7C 0.9700
C8 H8A 0.9700
C8 H8B 0.9700
C8 H8C 0.9700
C9 H9A 0.9700
C9 H9B 0.9700
C9 H9C 0.9700
P4 C10 1.8049(18)
P4 C11 1.8111(17)
P4 C12 1.8190(19)
C10 H10A 0.9700
C10 H10B 0.9700
C10 H10C 0.9700
C11 H11A 0.9700
C11 H11B 0.9700
C11 H11C 0.9700
C12 H12A 0.9700
C12 H12B 0.9700
C12 H12C 0.9700

loop_
_geom_torsion_atom_site_label_1
_geom_torsion_atom_site_label_2
_geom_torsion_atom_site_label_3
_geom_torsion_atom_site_label_4
_geom_torsion
Cl1 Fe1 P1 C2 -168.10(8)
Cl2 Fe1 P1 C2 -34.36(9)
P2 Fe1 P1 C2 79.35(8)
Cl1 Fe1 P1 C1 -47.85(9)
Cl2 Fe1 P1 C1 85.89(9)
P2 Fe1 P1 C1 -160.40(9)
Cl1 Fe1 P1 C3 70.53(8)
Cl2 Fe1 P1 C3 -155.73(8)
P2 Fe1 P1 C3 -42.01(8)
Cl1 Fe1 P2 C5 -23.88(8)
Cl2 Fe1 P2 C5 -157.83(8)
P1 Fe1 P2 C5 85.10(8)
Cl1 Fe1 P2 C6 94.48(8)
Cl2 Fe1 P2 C6 -39.48(8)
P1 Fe1 P2 C6 -156.54(7)
Cl1 Fe1 P2 C4 -145.21(8)
Cl2 Fe1 P2 C4 80.83(8)
P1 Fe1 P2 C4 -36.23(8)
Cl4 Fe2 P3 C9 166.60(9)
Cl3 Fe2 P3 C9 32.90(9)
P4 Fe2 P3 C9 -83.91(9)
Cl4 Fe2 P3 C8 -71.95(9)
Cl3 Fe2 P3 C8 154.35(9)
P4 Fe2 P3 C8 37.54(9)
Cl4 Fe2 P3 C7 48.63(10)
Cl3 Fe2 P3 C7 -85.08(10)
P4 Fe2 P3 C7 158.12(9)
Cl4 Fe2 P4 C10 27.79(8)
Cl3 Fe2 P4 C10 162.95(8)
P3 Fe2 P4 C10 -83.65(8)
Cl4 Fe2 P4 C11 148.24(8)
Cl3 Fe2 P4 C11 -76.60(8)
P3 Fe2 P4 C11 36.79(8)
Cl4 Fe2 P4 C12 -89.54(8)
Cl3 Fe2 P4 C12 45.62(8)
P3 Fe2 P4 C12 159.01(8)
